data_4320414
loop_
_publ_author_name
'Jun Ho Shin'
'Brian M. Bridgewater'
'David G. Churchill'
'Gerard Parkin'

_publ_section_title
;
 Synthesis and Structural Characterization of PhP[(C5Me4)2], a Monodentate
 Chiral Phosphine Derived from Intramolecular C-C Coupling of
 Tetramethylcyclopentadienyl Groups: An Evaluation of Steric and
 Electronic Properties
;
_journal_name_full 'Inorganic Chemistry'
_journal_page_first 5626
_journal_page_last 5635
_journal_paper_doi 10.1021/ic010443j
_journal_volume 40
_journal_year 2001
_chemical_formula_sum 'C34 H44 Cl4 Mo P'
_chemical_formula_weight 721.40
_chemical_name_systematic
;
  ?
;
_space_group_IT_number 14
_symmetry_cell_setting monoclinic
_symmetry_space_group_name_Hall '-P 2yn'
_symmetry_space_group_name_H-M 'P 1 21/n 1'
_atom_sites_solution_hydrogens geom
_atom_sites_solution_primary direct
_atom_sites_solution_secondary difmap
_audit_creation_method SHELXL-97
_cell_angle_alpha 90.00
_cell_angle_beta 99.93(2)
_cell_angle_gamma 90.00
_cell_formula_units_Z 4
_cell_length_a 12.236(12)
_cell_length_b 14.601(15)
_cell_length_c 16.572(16)
_cell_measurement_temperature 233(2)
_cell_volume 2916(5)
_computing_cell_refinement 'Bruker SMART'
_computing_data_collection 'Bruker SMART'
_computing_data_reduction 'Bruker SHELXTL'
_computing_molecular_graphics 'Bruker SHELXTL'
_computing_publication_material 'Bruker SHELXTL'
_computing_structure_refinement 'SHELXL-97 (Sheldrick, 1997)'
_computing_structure_solution 'SHELXS-97 (Sheldrick, 1990)'
_diffrn_ambient_temperature 233(2)
_diffrn_measured_fraction_theta_full 0.922
_diffrn_measured_fraction_theta_max 0.922
_diffrn_measurement_device_type 'CCD area detector'
_diffrn_measurement_method 'phi and omega scans'
_diffrn_radiation_monochromator graphite
_diffrn_radiation_source 'fine-focus sealed tube'
_diffrn_radiation_type MoK\a
_diffrn_radiation_wavelength 0.71073
_diffrn_reflns_av_R_equivalents 0.1334
_diffrn_reflns_av_sigmaI/netI 0.1928
_diffrn_reflns_limit_h_max 8
_diffrn_reflns_limit_h_min -16
_diffrn_reflns_limit_k_max 19
_diffrn_reflns_limit_k_min -19
_diffrn_reflns_limit_l_max 22
_diffrn_reflns_limit_l_min -15
_diffrn_reflns_number 19288
_diffrn_reflns_theta_full 28.87
_diffrn_reflns_theta_max 28.87
_diffrn_reflns_theta_min 1.87
_exptl_absorpt_coefficient_mu 0.897
_exptl_absorpt_correction_T_max 0.9565
_exptl_absorpt_correction_T_min 0.9156
_exptl_absorpt_correction_type none
_exptl_crystal_density_diffrn 1.643
_exptl_crystal_density_method 'not measured'
_exptl_crystal_F_000 1492
_exptl_crystal_size_max 0.10
_exptl_crystal_size_mid 0.05
_exptl_crystal_size_min 0.05
_refine_diff_density_max 0.913
_refine_diff_density_min -1.134
_refine_diff_density_rms 0.141
_refine_ls_extinction_method none
_refine_ls_goodness_of_fit_ref 1.015
_refine_ls_hydrogen_treatment mixed
_refine_ls_matrix_type full
_refine_ls_number_parameters 374
_refine_ls_number_reflns 7070
_refine_ls_number_restraints 0
_refine_ls_restrained_S_all 1.015
_refine_ls_R_factor_all 0.1916
_refine_ls_R_factor_gt 0.0646
_refine_ls_shift/su_max 0.097
_refine_ls_shift/su_mean 0.002
_refine_ls_structure_factor_coef Fsqd
_refine_ls_weighting_details 'calc w=1/[\s^2^(Fo^2^)+(0.0500P)^2^+0.0000P] where P=(Fo^2^+2Fc^2^)/3'
_refine_ls_weighting_scheme calc
_refine_ls_wR_factor_gt 0.1278
_refine_ls_wR_factor_ref 0.1596
_reflns_number_gt 2890
_reflns_number_total 7070
_reflns_threshold_expression >2sigma(I)
_cod_data_source_file ic010443j_04.cif
_cod_data_source_block jhss10
_cod_depositor_comments
;
The following automatic conversions were performed:

'_symmetry_cell_setting' value 'Monoclinic' changed to 'monoclinic'
according to the built-in table from CIF Core dictionary named
'cif_core.dic' version 2.4.1 from 2010-06-29.

Automatic conversion script
Id: cif_fix_values 1646 2011-03-28 12:23:43Z adriana 
;
_cod_database_code 4320414

loop_
_symmetry_equiv_pos_as_xyz
'x, y, z'
'-x+1/2, y+1/2, -z+1/2'
'-x, -y, -z'
'x-1/2, -y-1/2, z-1/2'

loop_
_atom_site_label
_atom_site_type_symbol
_atom_site_fract_x
_atom_site_fract_y
_atom_site_fract_z
_atom_site_U_iso_or_equiv
_atom_site_adp_type
_atom_site_occupancy
_atom_site_symmetry_multiplicity
_atom_site_calc_flag
_atom_site_refinement_flags
_atom_site_disorder_assembly
_atom_site_disorder_group
Mo Mo 0.54503(5) 0.83020(4) 0.81248(4) 0.03260(19) Uani 1 1 d . . .
P P 0.75449(15) 0.87446(12) 0.81915(10) 0.0283(4) Uani 1 1 d . . .
Cl1 Cl 0.62657(15) 0.68851(12) 0.81358(12) 0.0468(5) Uani 1 1 d . . .
Cl2 Cl 0.61491(15) 0.83267(16) 0.95053(10) 0.0529(5) Uani 1 1 d . . .
Cl3 Cl 0.55769(15) 0.98696(13) 0.81330(11) 0.0438(5) Uani 1 1 d . . .
Cl4 Cl 0.56651(13) 0.82952(13) 0.67601(10) 0.0386(4) Uani 1 1 d . . .
C11 C 0.8048(5) 0.9127(5) 0.7336(4) 0.0290(15) Uani 1 1 d . . .
C12 C 0.9151(5) 0.8754(5) 0.7300(4) 0.0310(16) Uani 1 1 d . . .
C13 C 0.9279(6) 0.8951(5) 0.6451(4) 0.0379(18) Uani 1 1 d . . .
C14 C 0.8480(6) 0.9486(5) 0.6127(4) 0.0350(17) Uani 1 1 d . . .
C15 C 0.7697(6) 0.9591(5) 0.6661(4) 0.0336(17) Uani 1 1 d . . .
C21 C 0.8541(5) 0.7892(5) 0.8322(4) 0.0313(16) Uani 1 1 d . . .
C22 C 0.9107(5) 0.7804(5) 0.7597(4) 0.0324(16) Uani 1 1 d . . .
C23 C 1.0108(6) 0.7314(5) 0.7953(5) 0.0376(18) Uani 1 1 d . . .
C24 C 1.0027(6) 0.7053(5) 0.8676(5) 0.0411(19) Uani 1 1 d . . .
C25 C 0.9072(6) 0.7414(5) 0.8919(4) 0.0347(17) Uani 1 1 d . . .
C32 C 1.0016(6) 0.9281(5) 0.7859(4) 0.045(2) Uani 1 1 d . . .
H32A H 0.9956 0.9925 0.7717 0.067 Uiso 1 1 calc R . .
H32B H 1.0746 0.9058 0.7802 0.067 Uiso 1 1 calc R . .
H32C H 0.9908 0.9200 0.8421 0.067 Uiso 1 1 calc R . .
C33 C 1.0256(6) 0.8721(6) 0.6120(4) 0.055(2) Uani 1 1 d . . .
H33A H 1.0187 0.8103 0.5903 0.083 Uiso 1 1 calc R . .
H33B H 1.0903 0.8759 0.6549 0.083 Uiso 1 1 calc R . .
H33C H 1.0337 0.9146 0.5684 0.083 Uiso 1 1 calc R . .
C34 C 0.8324(6) 0.9943(5) 0.5344(4) 0.051(2) Uani 1 1 d . . .
H34A H 0.8327 1.0600 0.5427 0.076 Uiso 1 1 calc R . .
H34B H 0.7620 0.9759 0.5023 0.076 Uiso 1 1 calc R . .
H34C H 0.8921 0.9776 0.5056 0.076 Uiso 1 1 calc R . .
C35 C 0.6743(6) 1.0127(5) 0.6438(4) 0.0404(19) Uani 1 1 d . . .
H35A H 0.6229 1.0007 0.6810 0.061 Uiso 1 1 calc R . .
H35B H 0.6394 0.9975 0.5883 0.061 Uiso 1 1 calc R . .
H35C H 0.6946 1.0770 0.6466 0.061 Uiso 1 1 calc R . .
C42 C 0.8414(6) 0.7238(5) 0.6944(4) 0.0349(17) Uani 1 1 d . . .
H42A H 0.8802 0.7165 0.6485 0.052 Uiso 1 1 calc R . .
H42B H 0.7710 0.7543 0.6761 0.052 Uiso 1 1 calc R . .
H42C H 0.8281 0.6641 0.7164 0.052 Uiso 1 1 calc R . .
C43 C 1.0941(6) 0.7038(5) 0.7470(5) 0.055(2) Uani 1 1 d . . .
H43A H 1.1434 0.6590 0.7774 0.083 Uiso 1 1 calc R . .
H43B H 1.1366 0.7569 0.7358 0.083 Uiso 1 1 calc R . .
H43C H 1.0578 0.6771 0.6958 0.083 Uiso 1 1 calc R . .
C44 C 1.0792(6) 0.6477(6) 0.9226(5) 0.060(2) Uani 1 1 d . . .
H44A H 1.1410 0.6305 0.8961 0.089 Uiso 1 1 calc R . .
H44B H 1.0410 0.5930 0.9358 0.089 Uiso 1 1 calc R . .
H44C H 1.1068 0.6813 0.9725 0.089 Uiso 1 1 calc R . .
C45 C 0.8764(6) 0.7216(5) 0.9695(4) 0.044(2) Uani 1 1 d . . .
H45A H 0.8013 0.7429 0.9695 0.066 Uiso 1 1 calc R . .
H45B H 0.9268 0.7526 1.0124 0.066 Uiso 1 1 calc R . .
H45C H 0.8802 0.6561 0.9790 0.066 Uiso 1 1 calc R . .
C51 C 0.3662(6) 0.8506(5) 0.7489(5) 0.043(2) Uani 1 1 d . . .
C52 C 0.3652(6) 0.8822(6) 0.8263(6) 0.047(2) Uani 1 1 d . . .
C53 C 0.3873(6) 0.8114(6) 0.8782(5) 0.050(2) Uani 1 1 d . . .
C54 C 0.3999(6) 0.7351(5) 0.8353(5) 0.043(2) Uani 1 1 d . . .
C55 C 0.3851(6) 0.7585(5) 0.7544(5) 0.0394(19) Uani 1 1 d . . .
C61 C 0.3338(6) 0.9019(6) 0.6754(5) 0.064(3) Uani 1 1 d . . .
H61A H 0.2569 0.9204 0.6710 0.096 Uiso 1 1 calc R . .
H61B H 0.3423 0.8643 0.6286 0.096 Uiso 1 1 calc R . .
H61C H 0.3803 0.9559 0.6766 0.096 Uiso 1 1 calc R . .
C62 C 0.3313(7) 0.9717(6) 0.8467(6) 0.077(3) Uani 1 1 d . . .
H62A H 0.3418 1.0143 0.8039 0.116 Uiso 1 1 calc R . .
H62B H 0.3754 0.9910 0.8982 0.116 Uiso 1 1 calc R . .
H62C H 0.2535 0.9704 0.8519 0.116 Uiso 1 1 calc R . .
C63 C 0.3790(7) 0.8145(7) 0.9638(5) 0.074(3) Uani 1 1 d . . .
H63A H 0.4017 0.8745 0.9857 0.111 Uiso 1 1 calc R . .
H63B H 0.4268 0.7681 0.9932 0.111 Uiso 1 1 calc R . .
H63C H 0.3028 0.8031 0.9701 0.111 Uiso 1 1 calc R . .
C64 C 0.4111(7) 0.6439(6) 0.8668(6) 0.070(3) Uani 1 1 d . . .
H64A H 0.4703 0.6419 0.9139 0.104 Uiso 1 1 calc R . .
H64B H 0.4285 0.6028 0.8248 0.104 Uiso 1 1 calc R . .
H64C H 0.3421 0.6249 0.8830 0.104 Uiso 1 1 calc R . .
C65 C 0.3786(7) 0.6947(6) 0.6868(5) 0.063(3) Uani 1 1 d . . .
H65A H 0.3151 0.6548 0.6862 0.094 Uiso 1 1 calc R . .
H65B H 0.4458 0.6583 0.6934 0.094 Uiso 1 1 calc R . .
H65C H 0.3705 0.7283 0.6357 0.094 Uiso 1 1 calc R . .
C71 C 0.8038(5) 0.9599(5) 0.8923(4) 0.0282(16) Uani 1 1 d . . .
C72 C 0.8203(5) 1.0441(5) 0.8661(4) 0.0341(17) Uani 1 1 d . . .
H72A H 0.8034 1.0579 0.8099 0.041 Uiso 1 1 calc R . .
C73 C 0.8604(6) 1.1086(5) 0.9191(4) 0.0396(18) Uani 1 1 d . . .
H73A H 0.8702 1.1683 0.9006 0.048 Uiso 1 1 calc R . .
C74 C 0.8869(6) 1.0893(5) 0.9982(5) 0.0427(19) Uani 1 1 d . . .
H74A H 0.9162 1.1353 1.0355 0.051 Uiso 1 1 calc R . .
C75 C 0.8722(6) 1.0066(5) 1.0244(4) 0.0408(18) Uani 1 1 d . . .
H75A H 0.8904 0.9932 1.0806 0.049 Uiso 1 1 calc R . .
C76 C 0.8316(6) 0.9414(5) 0.9720(4) 0.0328(17) Uani 1 1 d . . .
H76A H 0.8223 0.8817 0.9911 0.039 Uiso 1 1 calc R . .

loop_
_atom_site_aniso_label
_atom_site_aniso_U_11
_atom_site_aniso_U_22
_atom_site_aniso_U_33
_atom_site_aniso_U_23
_atom_site_aniso_U_13
_atom_site_aniso_U_12
Mo 0.0277(3) 0.0337(4) 0.0363(3) 0.0053(3) 0.0053(2) -0.0005(3)
P 0.0292(10) 0.0291(11) 0.0256(10) 0.0002(8) 0.0022(7) -0.0017(8)
Cl1 0.0382(11) 0.0309(12) 0.0700(13) 0.0101(9) 0.0053(9) -0.0006(8)
Cl2 0.0406(11) 0.0789(16) 0.0390(10) 0.0110(11) 0.0061(8) -0.0046(11)
Cl3 0.0362(11) 0.0366(11) 0.0587(12) 0.0017(10) 0.0083(9) 0.0044(9)
Cl4 0.0324(10) 0.0495(12) 0.0335(9) -0.0018(9) 0.0041(7) -0.0072(9)
C11 0.023(4) 0.027(4) 0.034(4) -0.007(3) 0.000(3) -0.005(3)
C12 0.030(4) 0.037(4) 0.026(4) 0.000(3) 0.004(3) -0.002(3)
C13 0.032(4) 0.050(5) 0.033(4) -0.006(4) 0.010(3) -0.018(4)
C14 0.043(5) 0.032(4) 0.031(4) -0.002(3) 0.006(3) -0.021(4)
C15 0.034(4) 0.031(4) 0.034(4) -0.002(3) 0.001(3) -0.016(3)
C21 0.026(4) 0.034(4) 0.032(4) -0.007(3) 0.000(3) -0.003(3)
C22 0.027(4) 0.027(4) 0.045(4) -0.004(3) 0.010(3) -0.004(3)
C23 0.035(4) 0.030(4) 0.049(5) -0.012(4) 0.007(4) -0.008(3)
C24 0.040(5) 0.027(4) 0.051(5) -0.001(4) -0.006(4) -0.005(4)
C25 0.032(4) 0.027(4) 0.040(5) -0.007(3) -0.008(3) 0.000(3)
C32 0.035(4) 0.050(5) 0.046(5) -0.013(4) -0.003(4) -0.014(4)
C33 0.040(5) 0.084(7) 0.042(5) -0.001(4) 0.010(4) -0.005(4)
C34 0.066(6) 0.048(5) 0.039(5) 0.002(4) 0.010(4) -0.018(4)
C35 0.051(5) 0.027(4) 0.038(4) 0.015(3) -0.006(3) -0.003(4)
C42 0.037(4) 0.025(4) 0.042(4) -0.009(3) 0.007(3) -0.004(3)
C43 0.044(5) 0.052(6) 0.072(6) -0.003(4) 0.015(4) 0.013(4)
C44 0.040(5) 0.060(6) 0.069(6) -0.002(5) -0.017(4) 0.021(4)
C45 0.056(5) 0.032(5) 0.037(5) 0.001(4) -0.011(4) 0.001(4)
C51 0.022(4) 0.045(6) 0.061(5) 0.014(4) 0.002(3) 0.003(3)
C52 0.015(4) 0.044(5) 0.083(7) 0.002(5) 0.010(4) 0.004(3)
C53 0.029(4) 0.070(7) 0.050(5) 0.010(5) 0.007(4) 0.002(4)
C54 0.031(4) 0.040(5) 0.060(5) 0.011(4) 0.013(4) -0.003(4)
C55 0.030(4) 0.039(5) 0.052(5) 0.003(4) 0.014(4) -0.007(4)
C61 0.041(5) 0.064(7) 0.084(7) 0.030(5) 0.004(5) 0.006(4)
C62 0.049(6) 0.058(7) 0.132(9) -0.010(6) 0.039(6) 0.009(5)
C63 0.058(6) 0.113(9) 0.057(6) 0.009(5) 0.027(5) 0.002(6)
C64 0.064(6) 0.047(6) 0.101(7) 0.033(5) 0.021(5) -0.006(5)
C65 0.063(6) 0.062(7) 0.062(6) -0.008(5) 0.010(5) -0.023(5)
C71 0.029(4) 0.026(4) 0.028(4) -0.008(3) 0.001(3) 0.008(3)
C72 0.035(4) 0.026(4) 0.038(4) 0.000(3) -0.001(3) 0.002(3)
C73 0.047(5) 0.021(4) 0.049(5) -0.004(3) 0.002(4) 0.000(3)
C74 0.039(5) 0.036(5) 0.049(5) -0.014(4) -0.005(4) -0.004(4)
C75 0.042(5) 0.042(5) 0.034(4) -0.007(4) -0.004(3) 0.001(4)
C76 0.044(4) 0.027(4) 0.028(4) -0.005(3) 0.007(3) -0.001(3)

loop_
_atom_type_symbol
_atom_type_description
_atom_type_scat_dispersion_real
_atom_type_scat_dispersion_imag
_atom_type_scat_source
C C 0.0033 0.0016 'International Tables Vol C Tables 4.2.6.8 and 6.1.1.4'
H H 0.0000 0.0000 'International Tables Vol C Tables 4.2.6.8 and 6.1.1.4'
P P 0.1023 0.0942 'International Tables Vol C Tables 4.2.6.8 and 6.1.1.4'
Cl Cl 0.1484 0.1585 'International Tables Vol C Tables 4.2.6.8 and 6.1.1.4'
Mo Mo -1.6832 0.6857 'International Tables Vol C Tables 4.2.6.8 and 6.1.1.4'

loop_
_geom_angle_atom_site_label_1
_geom_angle_atom_site_label_2
_geom_angle_atom_site_label_3
_geom_angle
_geom_angle_site_symmetry_1
_geom_angle_site_symmetry_3
_geom_angle_publ_flag
C51 Mo C55 34.8(3) . . ?
C51 Mo Cl3 86.0(2) . . ?
C55 Mo Cl3 120.8(2) . . ?
C51 Mo Cl1 120.2(2) . . ?
C55 Mo Cl1 86.0(2) . . ?
Cl3 Mo Cl1 150.50(8) . . ?
C51 Mo Cl2 128.3(2) . . ?
C55 Mo Cl2 124.86(19) . . ?
Cl3 Mo Cl2 88.02(8) . . ?
Cl1 Mo Cl2 85.39(8) . . ?
C51 Mo Cl4 79.1(2) . . ?
C55 Mo Cl4 79.63(19) . . ?
Cl3 Mo Cl4 89.50(7) . . ?
Cl1 Mo Cl4 83.21(7) . . ?
Cl2 Mo Cl4 152.12(8) . . ?
C51 Mo C54 57.1(3) . . ?
C55 Mo C54 34.4(2) . . ?
Cl3 Mo C54 130.1(2) . . ?
Cl1 Mo C54 78.7(2) . . ?
Cl2 Mo C54 90.6(2) . . ?
Cl4 Mo C54 111.9(2) . . ?
C51 Mo C52 34.0(3) . . ?
C55 Mo C52 56.4(3) . . ?
Cl3 Mo C52 75.1(2) . . ?
Cl1 Mo C52 134.1(2) . . ?
Cl2 Mo C52 95.2(2) . . ?
Cl4 Mo C52 111.0(2) . . ?
C54 Mo C52 55.4(3) . . ?
C51 Mo C53 55.9(3) . . ?
C55 Mo C53 55.8(3) . . ?
Cl3 Mo C53 99.9(2) . . ?
Cl1 Mo C53 106.1(2) . . ?
Cl2 Mo C53 74.9(2) . . ?
Cl4 Mo C53 132.8(2) . . ?
C54 Mo C53 33.0(3) . . ?
C52 Mo C53 32.7(3) . . ?
C51 Mo P 147.1(2) . . ?
C55 Mo P 152.95(19) . . ?
Cl3 Mo P 71.94(6) . . ?
Cl1 Mo P 78.57(8) . . ?
Cl2 Mo P 76.21(7) . . ?
Cl4 Mo P 76.62(6) . . ?
C54 Mo P 154.54(19) . . ?
C52 Mo P 146.1(2) . . ?
C53 Mo P 150.2(2) . . ?
C21 P C11 89.5(3) . . ?
C21 P C71 105.8(3) . . ?
C11 P C71 101.8(3) . . ?
C21 P Mo 119.3(2) . . ?
C11 P Mo 121.8(2) . . ?
C71 P Mo 114.6(2) . . ?
C15 C11 C12 108.9(6) . . ?
C15 C11 P 138.8(6) . . ?
C12 C11 P 112.0(5) . . ?
C11 C12 C13 102.6(6) . . ?
C11 C12 C22 104.4(6) . . ?
C13 C12 C22 121.3(6) . . ?
C11 C12 C32 110.0(6) . . ?
C13 C12 C32 108.2(6) . . ?
C22 C12 C32 109.8(6) . . ?
C14 C13 C33 127.0(7) . . ?
C14 C13 C12 108.5(6) . . ?
C33 C13 C12 123.5(7) . . ?
C13 C14 C15 110.5(6) . . ?
C13 C14 C34 128.7(7) . . ?
C15 C14 C34 120.8(7) . . ?
C11 C15 C35 130.4(6) . . ?
C11 C15 C14 108.5(7) . . ?
C35 C15 C14 121.1(7) . . ?
C25 C21 C22 109.2(6) . . ?
C25 C21 P 137.3(6) . . ?
C22 C21 P 112.2(5) . . ?
C23 C22 C12 121.4(6) . . ?
C23 C22 C21 101.1(6) . . ?
C12 C22 C21 103.6(6) . . ?
C23 C22 C42 110.7(6) . . ?
C12 C22 C42 109.0(6) . . ?
C21 C22 C42 110.2(5) . . ?
C24 C23 C22 109.4(7) . . ?
C24 C23 C43 127.3(8) . . ?
C22 C23 C43 122.3(7) . . ?
C23 C24 C25 111.1(7) . . ?
C23 C24 C44 127.9(8) . . ?
C25 C24 C44 121.0(7) . . ?
C21 C25 C24 108.4(7) . . ?
C21 C25 C45 128.5(7) . . ?
C24 C25 C45 123.0(7) . . ?
C55 C51 C52 107.4(7) . . ?
C55 C51 C61 126.4(8) . . ?
C52 C51 C61 125.3(8) . . ?
C55 C51 Mo 72.7(4) . . ?
C52 C51 Mo 76.9(4) . . ?
C61 C51 Mo 124.5(5) . . ?
C53 C52 C51 107.9(8) . . ?
C53 C52 C62 126.0(9) . . ?
C51 C52 C62 125.6(8) . . ?
C53 C52 Mo 74.2(4) . . ?
C51 C52 Mo 69.0(4) . . ?
C62 C52 Mo 128.8(6) . . ?
C52 C53 C54 109.2(8) . . ?
C52 C53 C63 124.4(9) . . ?
C54 C53 C63 125.5(8) . . ?
C52 C53 Mo 73.1(4) . . ?
C54 C53 Mo 71.3(4) . . ?
C63 C53 Mo 130.2(6) . . ?
C53 C54 C55 107.7(7) . . ?
C53 C54 C64 126.3(8) . . ?
C55 C54 C64 125.5(8) . . ?
C53 C54 Mo 75.7(5) . . ?
C55 C54 Mo 70.6(4) . . ?
C64 C54 Mo 125.8(5) . . ?
C51 C55 C54 107.7(7) . . ?
C51 C55 C65 126.6(8) . . ?
C54 C55 C65 125.3(8) . . ?
C51 C55 Mo 72.5(4) . . ?
C54 C55 Mo 75.0(4) . . ?
C65 C55 Mo 123.4(5) . . ?
C72 C71 C76 118.9(6) . . ?
C72 C71 P 118.8(5) . . ?
C76 C71 P 122.2(6) . . ?
C73 C72 C71 120.0(7) . . ?
C72 C73 C74 120.4(7) . . ?
C75 C74 C73 120.0(7) . . ?
C74 C75 C76 120.2(7) . . ?
C75 C76 C71 120.4(7) . . ?

loop_
_geom_bond_atom_site_label_1
_geom_bond_atom_site_label_2
_geom_bond_distance
_geom_bond_site_symmetry_2
_geom_bond_publ_flag
Mo C51 2.278(7) . ?
Mo C55 2.281(7) . ?
Mo Cl3 2.294(3) . ?
Mo Cl1 2.296(3) . ?
Mo Cl2 2.300(3) . ?
Mo Cl4 2.321(3) . ?
Mo C54 2.336(7) . ?
Mo C52 2.376(7) . ?
Mo C53 2.390(7) . ?
Mo P 2.627(3) . ?
P C21 1.729(7) . ?
P C11 1.732(7) . ?
P C71 1.771(7) . ?
C11 C15 1.315(9) . ?
C11 C12 1.466(9) . ?
C12 C13 1.471(9) . ?
C12 C22 1.477(9) . ?
C12 C32 1.494(9) . ?
C13 C14 1.293(10) . ?
C13 C33 1.438(9) . ?
C14 C15 1.420(9) . ?
C14 C34 1.442(9) . ?
C15 C35 1.401(9) . ?
C21 C25 1.292(9) . ?
C21 C22 1.491(9) . ?
C22 C23 1.452(9) . ?
C22 C42 1.502(8) . ?
C23 C24 1.278(9) . ?
C23 C43 1.456(10) . ?
C24 C25 1.404(10) . ?
C24 C44 1.455(9) . ?
C25 C45 1.429(10) . ?
C51 C55 1.364(10) . ?
C51 C52 1.366(10) . ?
C51 C61 1.428(10) . ?
C52 C53 1.342(10) . ?
C52 C62 1.429(11) . ?
C53 C54 1.344(10) . ?
C53 C63 1.440(10) . ?
C54 C55 1.365(10) . ?
C54 C64 1.429(10) . ?
C55 C65 1.448(10) . ?
C71 C72 1.331(9) . ?
C71 C76 1.334(8) . ?
C72 C73 1.322(9) . ?
C73 C74 1.325(9) . ?
C74 C75 1.307(10) . ?
C75 C76 1.327(9) . ?
